data_4070105
loop_
_publ_author_name
'Brusey, Sarah A.'
'Banide, Emilie V.'
'D\"orrich, Steffen'
'O&#x2019;Donohue, Paul'
'Ortin, Yannick'
'M\"uller-Bunz, Helge'
'Long, Conor'
'Evans, Paul'
'McGlinchey, Michael J.'

_publ_section_title
;
 X-ray Crystallographic and NMR Spectroscopic Study of
 (\h2-Alkene)(\m-alkyne)pentacarbonyldicobalt Complexes: Arrested
 Pauson&#x2212;Khand Reaction Intermediates
;
_journal_issue 21
_journal_name_full Organometallics
_journal_page_first 6308
_journal_paper_doi 10.1021/om900615m
_journal_volume 28
_journal_year 2009
_chemical_formula_sum 'C29 H16 Co2 O7'
_chemical_formula_weight 594.28
_chemical_name_systematic
; 
 ? 
;
_space_group_IT_number 2
_symmetry_cell_setting triclinic
_symmetry_space_group_name_Hall '-P 1'
_symmetry_space_group_name_H-M 'P -1'
_atom_sites_solution_hydrogens difmap
_atom_sites_solution_primary direct
_atom_sites_solution_secondary difmap
_audit_creation_method SHELXL-97
_cell_angle_alpha 74.179(2)
_cell_angle_beta 81.926(2)
_cell_angle_gamma 89.863(2)
_cell_formula_units_Z 4
_cell_length_a 10.5878(11)
_cell_length_b 13.3942(13)
_cell_length_c 18.1754(18)
_cell_measurement_reflns_used 5297
_cell_measurement_temperature 100(2)
_cell_measurement_theta_max 30.97
_cell_measurement_theta_min 2.35
_cell_volume 2453.6(4)
_computing_cell_refinement 'Bruker SAINT'
_computing_data_collection 'Bruker SMART'
_computing_data_reduction 'Bruker SAINT'
_computing_molecular_graphics 'Bruker SHELXTL'
_computing_publication_material 'Bruker SHELXTL'
_computing_structure_refinement 'SHELXL-97 (Sheldrick, 1997)'
_computing_structure_solution 'SHELXS-97 (Sheldrick, 1990)'
_diffrn_ambient_temperature 100(2)
_diffrn_detector_area_resol_mean 8.366
_diffrn_measured_fraction_theta_full 0.988
_diffrn_measured_fraction_theta_max 0.988
_diffrn_measurement_device_type 'CCD area detector'
_diffrn_measurement_method '\f and \w scans'
_diffrn_radiation_monochromator graphite
_diffrn_radiation_source 'sealed tube'
_diffrn_radiation_type MoK\a
_diffrn_radiation_wavelength 0.71073
_diffrn_reflns_av_R_equivalents 0.0231
_diffrn_reflns_av_sigmaI/netI 0.0359
_diffrn_reflns_limit_h_max 13
_diffrn_reflns_limit_h_min -13
_diffrn_reflns_limit_k_max 17
_diffrn_reflns_limit_k_min -17
_diffrn_reflns_limit_l_max 24
_diffrn_reflns_limit_l_min -23
_diffrn_reflns_number 23995
_diffrn_reflns_theta_full 28.00
_diffrn_reflns_theta_max 28.00
_diffrn_reflns_theta_min 1.58
_exptl_absorpt_coefficient_mu 1.401
_exptl_absorpt_correction_T_max 0.7670
_exptl_absorpt_correction_T_min 0.5713
_exptl_absorpt_correction_type multi-scan
_exptl_absorpt_process_details SADABS
_exptl_crystal_colour red
_exptl_crystal_density_diffrn 1.609
_exptl_crystal_density_method 'not measured'
_exptl_crystal_description lath
_exptl_crystal_F_000 1200
_exptl_crystal_size_max 0.82
_exptl_crystal_size_mid 0.40
_exptl_crystal_size_min 0.20
_refine_diff_density_max 1.820
_refine_diff_density_min -0.331
_refine_diff_density_rms 0.107
_refine_ls_extinction_method none
_refine_ls_goodness_of_fit_ref 1.035
_refine_ls_hydrogen_treatment refall
_refine_ls_matrix_type full
_refine_ls_number_parameters 813
_refine_ls_number_reflns 11701
_refine_ls_number_restraints 0
_refine_ls_restrained_S_all 1.035
_refine_ls_R_factor_all 0.0474
_refine_ls_R_factor_gt 0.0396
_refine_ls_shift/su_max 0.002
_refine_ls_shift/su_mean 0.000
_refine_ls_structure_factor_coef Fsqd
_refine_ls_weighting_details 'calc w=1/[\s^2^(Fo^2^)+(0.0750P)^2^+0.4221P] where P=(Fo^2^+2Fc^2^)/3'
_refine_ls_weighting_scheme calc
_refine_ls_wR_factor_gt 0.1083
_refine_ls_wR_factor_ref 0.1142
_reflns_number_gt 9876
_reflns_number_total 11701
_reflns_threshold_expression I>2\s(I)
_cod_data_source_file om900615m_si_002.cif
_cod_data_source_block mjm136
_cod_original_formula_sum 'C29 H16 O7 Co2'
_cod_database_code 4070105

loop_
_symmetry_equiv_pos_as_xyz
'x, y, z'
'-x, -y, -z'

loop_
_atom_site_label
_atom_site_type_symbol
_atom_site_fract_x
_atom_site_fract_y
_atom_site_fract_z
_atom_site_U_iso_or_equiv
_atom_site_adp_type
_atom_site_occupancy
_atom_site_symmetry_multiplicity
_atom_site_calc_flag
Co1 Co 0.82053(3) 0.56845(2) 0.862771(16) 0.01486(8) Uani 1 1 d
Co2 Co 0.74725(3) 0.68365(2) 0.748473(17) 0.01596(8) Uani 1 1 d
C1 C 1.1733(2) 0.7602(2) 0.55370(14) 0.0273(5) Uani 1 1 d
H1 H 1.207(2) 0.7168(19) 0.5255(14) 0.012(6) Uiso 1 1 d
C2 C 1.1575(3) 0.8637(2) 0.51817(14) 0.0305(6) Uani 1 1 d
H2 H 1.184(3) 0.889(2) 0.4643(19) 0.041(9) Uiso 1 1 d
C3 C 1.1100(2) 0.9281(2) 0.56210(15) 0.0271(5) Uani 1 1 d
H3 H 1.103(3) 1.001(2) 0.5377(16) 0.028(7) Uiso 1 1 d
C4 C 1.0730(2) 0.88776(18) 0.64129(14) 0.0211(5) Uani 1 1 d
H4 H 1.037(3) 0.930(2) 0.6705(15) 0.018(6) Uiso 1 1 d
C4A C 1.0859(2) 0.78280(17) 0.67790(12) 0.0166(4) Uani 1 1 d
C5 C 1.0307(2) 0.74015(16) 0.76385(12) 0.0157(4) Uani 1 1 d
O1 O 0.97808(16) 0.82215(12) 0.79306(9) 0.0184(3) Uani 1 1 d
H1O1 H 0.906(3) 0.824(2) 0.7837(16) 0.023(7) Uiso 1 1 d
C5A C 1.1339(2) 0.69479(17) 0.81349(12) 0.0163(4) Uani 1 1 d
C6 C 1.1557(2) 0.73563(18) 0.87377(13) 0.0204(5) Uani 1 1 d
H6 H 1.106(2) 0.793(2) 0.8817(14) 0.015(6) Uiso 1 1 d
C7 C 1.2458(2) 0.6939(2) 0.92147(14) 0.0246(5) Uani 1 1 d
H7 H 1.260(2) 0.723(2) 0.9621(15) 0.018(6) Uiso 1 1 d
C8 C 1.3129(2) 0.6090(2) 0.91053(15) 0.0269(5) Uani 1 1 d
H8 H 1.373(3) 0.585(2) 0.9442(18) 0.036(8) Uiso 1 1 d
C9 C 1.2932(2) 0.56801(18) 0.85250(14) 0.0211(5) Uani 1 1 d
H9 H 1.336(3) 0.511(2) 0.8438(16) 0.025(7) Uiso 1 1 d
C9A C 1.2057(2) 0.61056(17) 0.80117(13) 0.0182(4) Uani 1 1 d
C10 C 1.1993(2) 0.56456(18) 0.73740(14) 0.0203(5) Uani 1 1 d
H10 H 1.226(3) 0.493(2) 0.7519(15) 0.024(7) Uiso 1 1 d
C11 C 1.1722(2) 0.61001(19) 0.66658(14) 0.0209(5) Uani 1 1 d
H11 H 1.181(2) 0.5679(19) 0.6321(15) 0.015(6) Uiso 1 1 d
C11A C 1.1417(2) 0.71838(18) 0.63427(13) 0.0196(4) Uani 1 1 d
C12 C 0.9240(2) 0.65984(16) 0.77295(12) 0.0141(4) Uani 1 1 d
C13 C 0.8805(2) 0.57964(16) 0.75240(12) 0.0157(4) Uani 1 1 d
C14 C 0.90720(19) 0.50492(17) 0.70628(12) 0.0153(4) Uani 1 1 d
C15 C 0.8803(2) 0.52947(18) 0.63048(13) 0.0196(4) Uani 1 1 d
H15 H 0.842(3) 0.589(2) 0.6130(16) 0.026(7) Uiso 1 1 d
C16 C 0.9072(2) 0.4609(2) 0.58569(14) 0.0241(5) Uani 1 1 d
H16 H 0.886(3) 0.477(2) 0.5334(17) 0.027(7) Uiso 1 1 d
C17 C 0.9626(2) 0.3672(2) 0.61564(15) 0.0240(5) Uani 1 1 d
H17 H 0.978(3) 0.317(2) 0.5881(17) 0.034(8) Uiso 1 1 d
C18 C 0.9888(2) 0.34206(18) 0.69109(14) 0.0215(5) Uani 1 1 d
H18 H 1.027(3) 0.278(2) 0.7117(16) 0.028(7) Uiso 1 1 d
C19 C 0.9608(2) 0.40999(17) 0.73623(13) 0.0180(4) Uani 1 1 d
H19 H 0.981(3) 0.394(2) 0.7867(16) 0.021(7) Uiso 1 1 d
C20 C 0.8044(2) 0.64969(19) 0.92988(13) 0.0227(5) Uani 1 1 d
O2 O 0.7946(2) 0.70100(15) 0.97040(11) 0.0340(4) Uani 1 1 d
C21 C 0.9340(2) 0.48131(18) 0.90886(13) 0.0200(5) Uani 1 1 d
O3 O 1.00640(17) 0.42870(14) 0.93837(10) 0.0274(4) Uani 1 1 d
C22 C 0.6746(2) 0.48783(19) 0.88984(14) 0.0233(5) Uani 1 1 d
O4 O 0.57960(17) 0.44334(15) 0.90472(12) 0.0348(4) Uani 1 1 d
C23 C 0.6239(2) 0.6044(2) 0.72792(14) 0.0230(5) Uani 1 1 d
O5 O 0.55302(18) 0.55230(17) 0.71335(12) 0.0380(5) Uani 1 1 d
C24 C 0.7827(2) 0.77674(18) 0.65531(14) 0.0231(5) Uani 1 1 d
O6 O 0.80474(18) 0.83321(15) 0.59545(11) 0.0328(4) Uani 1 1 d
C25 C 0.6582(2) 0.7574(2) 0.80703(15) 0.0265(5) Uani 1 1 d
O7 O 0.5996(2) 0.79560(17) 0.84843(12) 0.0413(5) Uani 1 1 d
Co3 Co 0.63367(3) 0.18369(2) 0.749656(17) 0.01579(8) Uani 1 1 d
Co4 Co 0.50325(3) 0.07268(2) 0.864361(16) 0.01462(8) Uani 1 1 d
C26 C 0.3284(2) 0.28423(17) 0.67660(12) 0.0167(4) Uani 1 1 d
C27 C 0.3585(2) 0.38934(18) 0.63995(13) 0.0198(4) Uani 1 1 d
H27 H 0.382(3) 0.430(2) 0.6669(15) 0.017(6) Uiso 1 1 d
C28 C 0.3606(2) 0.4294(2) 0.56080(14) 0.0271(5) Uani 1 1 d
H28 H 0.385(3) 0.502(2) 0.5389(17) 0.028(7) Uiso 1 1 d
C29 C 0.3362(3) 0.3648(2) 0.51646(15) 0.0323(6) Uani 1 1 d
H29 H 0.337(3) 0.391(2) 0.4645(18) 0.031(8) Uiso 1 1 d
C30 C 0.3036(2) 0.2611(2) 0.55214(14) 0.0276(5) Uani 1 1 d
H30 H 0.285(3) 0.213(2) 0.5234(15) 0.024(7) Uiso 1 1 d
C31 C 0.2947(2) 0.21980(18) 0.63253(13) 0.0192(4) Uani 1 1 d
C32 C 0.2485(2) 0.11172(19) 0.66433(13) 0.0203(5) Uani 1 1 d
H32 H 0.257(3) 0.074(2) 0.6295(15) 0.018(6) Uiso 1 1 d
C33 C 0.1878(2) 0.06557(18) 0.73497(14) 0.0200(4) Uani 1 1 d
H33 H 0.155(3) -0.002(2) 0.7458(16) 0.025(7) Uiso 1 1 d
C34 C 0.1518(2) 0.11004(16) 0.79931(13) 0.0165(4) Uani 1 1 d
C35 C 0.0410(2) 0.06432(17) 0.85201(13) 0.0208(5) Uani 1 1 d
H35 H 0.005(3) 0.007(2) 0.8450(15) 0.022(7) Uiso 1 1 d
C36 C -0.0045(2) 0.1028(2) 0.91222(14) 0.0241(5) Uani 1 1 d
H36 H -0.075(3) 0.071(2) 0.9425(15) 0.022(7) Uiso 1 1 d
C37 C 0.0559(2) 0.1882(2) 0.92320(14) 0.0241(5) Uani 1 1 d
H37 H 0.023(3) 0.213(3) 0.961(2) 0.047(10) Uiso 1 1 d
C38 C 0.1654(2) 0.23324(18) 0.87377(13) 0.0187(4) Uani 1 1 d
H38 H 0.205(3) 0.293(2) 0.8790(15) 0.022(7) Uiso 1 1 d
C39 C 0.2149(2) 0.19464(16) 0.81220(12) 0.0154(4) Uani 1 1 d
C40 C 0.3412(2) 0.24183(16) 0.76268(12) 0.0144(4) Uani 1 1 d
O8 O 0.37833(16) 0.32409(12) 0.79193(9) 0.0171(3) Uani 1 1 d
H1O8 H 0.451(3) 0.333(2) 0.7790(16) 0.024(8) Uiso 1 1 d
C41 C 0.4450(2) 0.16195(16) 0.77276(11) 0.0140(4) Uani 1 1 d
C42 C 0.4981(2) 0.08000(16) 0.75376(12) 0.0154(4) Uani 1 1 d
C43 C 0.4933(2) 0.00508(16) 0.70842(12) 0.0154(4) Uani 1 1 d
C44 C 0.4255(2) -0.08957(17) 0.73843(13) 0.0184(4) Uani 1 1 d
H44 H 0.384(2) -0.1092(19) 0.7897(15) 0.015(6) Uiso 1 1 d
C45 C 0.4182(2) -0.15714(19) 0.69322(14) 0.0221(5) Uani 1 1 d
H45 H 0.368(3) -0.219(2) 0.7146(16) 0.025(7) Uiso 1 1 d
C46 C 0.4802(2) -0.1324(2) 0.61787(15) 0.0249(5) Uani 1 1 d
H46 H 0.471(3) -0.183(2) 0.5878(18) 0.038(8) Uiso 1 1 d
C47 C 0.5498(2) -0.0392(2) 0.58782(14) 0.0243(5) Uani 1 1 d
H47 H 0.593(3) -0.021(2) 0.5361(18) 0.033(8) Uiso 1 1 d
C48 C 0.5564(2) 0.02903(18) 0.63244(13) 0.0188(4) Uani 1 1 d
H48 H 0.606(3) 0.093(2) 0.6112(16) 0.027(7) Uiso 1 1 d
C49 C 0.6989(2) 0.2533(2) 0.80940(15) 0.0259(5) Uani 1 1 d
O9 O 0.7410(2) 0.28696(17) 0.85188(12) 0.0401(5) Uani 1 1 d
C50 C 0.6427(2) 0.27773(19) 0.65706(14) 0.0232(5) Uani 1 1 d
O10 O 0.64993(18) 0.33444(15) 0.59721(11) 0.0352(5) Uani 1 1 d
C51 C 0.7649(2) 0.10241(19) 0.72904(14) 0.0226(5) Uani 1 1 d
O11 O 0.84216(19) 0.04948(17) 0.71434(12) 0.0380(5) Uani 1 1 d
C52 C 0.3699(2) -0.01532(17) 0.91110(13) 0.0194(4) Uani 1 1 d
O12 O 0.28585(17) -0.06999(14) 0.94181(10) 0.0275(4) Uani 1 1 d
C53 C 0.4821(2) 0.15912(18) 0.92778(13) 0.0200(4) Uani 1 1 d
O13 O 0.46964(19) 0.21296(14) 0.96651(10) 0.0300(4) Uani 1 1 d
C54 C 0.6370(2) -0.00625(18) 0.89402(13) 0.0217(5) Uani 1 1 d
O14 O 0.72582(17) -0.04939(14) 0.91003(11) 0.0313(4) Uani 1 1 d

loop_
_atom_site_aniso_label
_atom_site_aniso_U_11
_atom_site_aniso_U_22
_atom_site_aniso_U_33
_atom_site_aniso_U_23
_atom_site_aniso_U_13
_atom_site_aniso_U_12
Co1 0.01436(15) 0.01586(15) 0.01402(14) -0.00391(11) -0.00131(11) 0.00128(11)
Co2 0.01482(15) 0.01692(15) 0.01755(15) -0.00576(12) -0.00504(11) 0.00317(11)
C1 0.0212(12) 0.0406(15) 0.0202(12) -0.0106(11) 0.0011(9) -0.0014(11)
C2 0.0268(13) 0.0432(15) 0.0158(11) 0.0008(11) -0.0016(9) -0.0067(11)
C3 0.0245(12) 0.0279(13) 0.0257(12) 0.0011(10) -0.0092(10) -0.0057(10)
C4 0.0196(11) 0.0188(11) 0.0237(11) -0.0019(9) -0.0067(9) -0.0032(9)
C4A 0.0142(10) 0.0191(10) 0.0165(10) -0.0044(8) -0.0035(8) -0.0031(8)
C5 0.0155(10) 0.0145(10) 0.0168(10) -0.0030(8) -0.0036(8) 0.0010(8)
O1 0.0199(8) 0.0167(8) 0.0214(8) -0.0091(6) -0.0052(6) 0.0024(6)
C5A 0.0139(10) 0.0173(10) 0.0153(10) -0.0002(8) -0.0024(8) -0.0027(8)
C6 0.0228(11) 0.0195(11) 0.0175(10) -0.0029(9) -0.0023(9) -0.0035(9)
C7 0.0259(12) 0.0277(12) 0.0191(11) -0.0028(10) -0.0064(9) -0.0038(10)
C8 0.0188(12) 0.0334(13) 0.0230(12) 0.0035(10) -0.0069(9) -0.0005(10)
C9 0.0148(10) 0.0165(11) 0.0248(12) 0.0037(9) 0.0029(9) 0.0034(8)
C9A 0.0140(10) 0.0161(10) 0.0207(11) 0.0000(8) -0.0001(8) -0.0020(8)
C10 0.0141(10) 0.0186(11) 0.0295(12) -0.0102(9) -0.0002(9) 0.0018(8)
C11 0.0158(11) 0.0249(12) 0.0254(12) -0.0144(10) 0.0008(9) 0.0004(9)
C11A 0.0153(10) 0.0247(11) 0.0192(11) -0.0069(9) -0.0024(8) 0.0000(9)
C12 0.0138(10) 0.0135(9) 0.0153(10) -0.0038(8) -0.0032(8) 0.0038(7)
C13 0.0144(10) 0.0177(10) 0.0147(10) -0.0040(8) -0.0015(8) 0.0023(8)
C14 0.0106(9) 0.0177(10) 0.0183(10) -0.0077(8) 0.0011(8) -0.0016(8)
C15 0.0199(11) 0.0196(11) 0.0188(11) -0.0049(9) -0.0021(8) 0.0018(9)
C16 0.0243(12) 0.0319(13) 0.0207(11) -0.0143(10) -0.0045(9) 0.0024(10)
C17 0.0201(11) 0.0270(12) 0.0304(13) -0.0187(10) -0.0005(9) 0.0005(9)
C18 0.0152(11) 0.0194(11) 0.0307(12) -0.0091(9) -0.0018(9) 0.0014(9)
C19 0.0173(11) 0.0186(11) 0.0186(11) -0.0061(8) -0.0020(8) -0.0017(8)
C20 0.0208(11) 0.0272(12) 0.0200(11) -0.0052(9) -0.0055(9) 0.0082(9)
O2 0.0432(11) 0.0407(11) 0.0282(10) -0.0218(9) -0.0150(8) 0.0180(9)
C21 0.0225(11) 0.0193(11) 0.0172(10) -0.0051(9) 0.0008(9) -0.0019(9)
O3 0.0279(9) 0.0276(9) 0.0252(9) -0.0032(7) -0.0077(7) 0.0089(7)
C22 0.0220(12) 0.0236(12) 0.0225(11) -0.0033(9) -0.0030(9) 0.0031(9)
O4 0.0210(9) 0.0329(10) 0.0428(11) 0.0010(9) -0.0011(8) -0.0064(8)
C23 0.0177(11) 0.0307(13) 0.0210(11) -0.0090(10) -0.0010(9) -0.0001(9)
O5 0.0259(10) 0.0545(13) 0.0394(11) -0.0240(10) -0.0021(8) -0.0132(9)
C24 0.0220(12) 0.0210(11) 0.0283(12) -0.0072(10) -0.0098(9) 0.0025(9)
O6 0.0305(10) 0.0350(10) 0.0288(10) 0.0017(8) -0.0115(8) -0.0009(8)
C25 0.0283(13) 0.0288(13) 0.0288(13) -0.0136(10) -0.0143(10) 0.0110(10)
O7 0.0463(12) 0.0532(13) 0.0399(11) -0.0310(10) -0.0224(10) 0.0312(10)
Co3 0.01277(15) 0.01632(15) 0.01755(15) -0.00420(11) -0.00066(11) -0.00135(11)
Co4 0.01506(15) 0.01521(15) 0.01312(14) -0.00258(11) -0.00302(11) -0.00049(11)
C26 0.0136(10) 0.0208(11) 0.0144(10) -0.0035(8) -0.0003(8) 0.0041(8)
C27 0.0159(10) 0.0199(11) 0.0203(11) -0.0020(9) 0.0010(8) 0.0051(8)
C28 0.0218(12) 0.0284(13) 0.0226(12) 0.0049(10) 0.0013(9) 0.0054(10)
C29 0.0253(13) 0.0499(17) 0.0150(11) 0.0024(11) -0.0027(9) 0.0077(12)
C30 0.0225(12) 0.0434(15) 0.0183(11) -0.0094(11) -0.0064(9) 0.0051(11)
C31 0.0138(10) 0.0274(12) 0.0172(10) -0.0066(9) -0.0037(8) 0.0032(9)
C32 0.0175(11) 0.0262(12) 0.0225(11) -0.0136(10) -0.0072(9) 0.0034(9)
C33 0.0162(11) 0.0185(11) 0.0293(12) -0.0113(9) -0.0069(9) 0.0007(8)
C34 0.0129(10) 0.0157(10) 0.0206(10) -0.0032(8) -0.0051(8) 0.0021(8)
C35 0.0246(12) 0.0148(10) 0.0223(11) -0.0014(9) -0.0093(9) -0.0008(9)
C36 0.0168(11) 0.0278(12) 0.0229(12) -0.0016(10) 0.0025(9) -0.0024(9)
C37 0.0203(12) 0.0312(13) 0.0188(11) -0.0067(10) 0.0029(9) 0.0017(10)
C38 0.0175(11) 0.0191(11) 0.0190(11) -0.0054(9) -0.0010(8) 0.0012(8)
C39 0.0147(10) 0.0152(10) 0.0149(10) -0.0015(8) -0.0027(8) 0.0013(8)
C40 0.0155(10) 0.0126(9) 0.0154(10) -0.0040(8) -0.0032(8) 0.0017(8)
O8 0.0167(8) 0.0159(7) 0.0191(8) -0.0068(6) -0.0002(6) -0.0029(6)
C41 0.0120(9) 0.0172(10) 0.0114(9) -0.0015(8) -0.0015(7) -0.0015(8)
C42 0.0129(10) 0.0166(10) 0.0146(10) -0.0011(8) -0.0011(7) -0.0015(8)
C43 0.0141(10) 0.0169(10) 0.0162(10) -0.0057(8) -0.0037(8) 0.0021(8)
C44 0.0178(11) 0.0182(10) 0.0193(11) -0.0051(9) -0.0032(8) 0.0014(8)
C45 0.0188(11) 0.0192(11) 0.0308(13) -0.0090(10) -0.0075(9) 0.0015(9)
C46 0.0232(12) 0.0296(13) 0.0296(13) -0.0187(11) -0.0089(10) 0.0070(10)
C47 0.0228(12) 0.0337(13) 0.0189(11) -0.0116(10) -0.0029(9) 0.0014(10)
C48 0.0180(11) 0.0200(11) 0.0183(10) -0.0051(9) -0.0024(8) -0.0003(9)
C49 0.0184(11) 0.0277(12) 0.0321(13) -0.0134(11) 0.0048(10) -0.0052(9)
O9 0.0354(11) 0.0486(12) 0.0416(12) -0.0267(10) 0.0059(9) -0.0185(9)
C50 0.0144(11) 0.0234(12) 0.0278(12) -0.0030(10) 0.0024(9) -0.0008(9)
O10 0.0247(10) 0.0376(11) 0.0303(10) 0.0089(8) 0.0027(8) 0.0004(8)
C51 0.0172(11) 0.0308(12) 0.0211(11) -0.0080(10) -0.0056(9) 0.0026(9)
O11 0.0295(10) 0.0512(12) 0.0399(11) -0.0218(10) -0.0082(8) 0.0173(9)
C52 0.0237(12) 0.0202(11) 0.0149(10) -0.0047(8) -0.0046(9) 0.0026(9)
O12 0.0245(9) 0.0296(9) 0.0248(9) -0.0043(7) 0.0028(7) -0.0061(7)
C53 0.0221(11) 0.0205(11) 0.0147(10) -0.0010(9) -0.0014(8) -0.0016(9)
O13 0.0423(11) 0.0262(9) 0.0217(9) -0.0096(7) 0.0007(8) -0.0046(8)
C54 0.0230(12) 0.0200(11) 0.0202(11) -0.0018(9) -0.0045(9) -0.0030(9)
O14 0.0219(9) 0.0279(9) 0.0397(11) 0.0007(8) -0.0106(8) 0.0024(7)

loop_
_atom_type_symbol
_atom_type_description
_atom_type_scat_dispersion_real
_atom_type_scat_dispersion_imag
_atom_type_scat_source
C C 0.0033 0.0016 'International Tables Vol C Tables 4.2.6.8 and 6.1.1.4'
H H 0.0000 0.0000 'International Tables Vol C Tables 4.2.6.8 and 6.1.1.4'
O O 0.0106 0.0060 'International Tables Vol C Tables 4.2.6.8 and 6.1.1.4'
Co Co 0.3494 0.9721 'International Tables Vol C Tables 4.2.6.8 and 6.1.1.4'

loop_
_geom_angle_atom_site_label_1
_geom_angle_atom_site_label_2
_geom_angle_atom_site_label_3
_geom_angle
C21 Co1 C22 102.06(10)
C21 Co1 C20 97.02(10)
C22 Co1 C20 103.96(11)
C21 Co1 C12 103.66(9)
C22 Co1 C12 141.16(10)
C20 Co1 C12 101.23(10)
C21 Co1 C13 101.06(9)
C22 Co1 C13 106.82(10)
C20 Co1 C13 139.84(10)
C12 Co1 C13 39.66(9)
C21 Co1 Co2 151.91(7)
C22 Co1 Co2 93.57(8)
C20 Co1 Co2 101.70(7)
C12 Co1 Co2 52.32(6)
C13 Co1 Co2 51.64(6)
C24 Co2 C25 103.11(11)
C24 Co2 C23 99.32(11)
C25 Co2 C23 103.48(11)
C24 Co2 C13 106.18(10)
C25 Co2 C13 141.66(10)
C23 Co2 C13 95.65(10)
C24 Co2 C12 99.11(10)
C25 Co2 C12 112.04(10)
C23 Co2 C12 134.65(10)
C13 Co2 C12 39.28(9)
C24 Co2 Co1 149.78(8)
C25 Co2 Co1 91.13(8)
C23 Co2 Co1 103.11(8)
C13 Co2 Co1 51.89(6)
C12 Co2 Co1 50.66(6)
C2 C1 C11A 121.6(2)
C2 C1 H1 120.7(15)
C11A C1 H1 117.7(15)
C3 C2 C1 119.6(2)
C3 C2 H2 122.1(19)
C1 C2 H2 118.2(19)
C2 C3 C4 119.9(2)
C2 C3 H3 119.7(17)
C4 C3 H3 120.4(17)
C3 C4 C4A 121.2(2)
C3 C4 H4 120.0(16)
C4A C4 H4 118.8(16)
C4 C4A C11A 119.1(2)
C4 C4A C5 118.9(2)
C11A C4A C5 121.95(19)
O1 C5 C12 107.98(17)
O1 C5 C5A 105.94(17)
C12 C5 C5A 111.16(17)
O1 C5 C4A 109.90(17)
C12 C5 C4A 109.74(17)
C5A C5 C4A 111.98(18)
C5 O1 H1O1 103(2)
C6 C5A C9A 118.8(2)
C6 C5A C5 119.6(2)
C9A C5A C5 121.55(19)
C7 C6 C5A 121.0(2)
C7 C6 H6 121.0(15)
C5A C6 H6 118.0(15)
C8 C7 C6 119.8(2)
C8 C7 H7 120.4(16)
C6 C7 H7 119.8(16)
C9 C8 C7 120.2(2)
C9 C8 H8 124.3(19)
C7 C8 H8 115.5(19)
C8 C9 C9A 121.6(2)
C8 C9 H9 122.2(18)
C9A C9 H9 116.2(18)
C5A C9A C9 118.5(2)
C5A C9A C10 124.8(2)
C9 C9A C10 116.7(2)
C11 C10 C9A 128.6(2)
C11 C10 H10 121.8(16)
C9A C10 H10 109.4(16)
C10 C11 C11A 128.1(2)
C10 C11 H11 115.2(15)
C11A C11 H11 116.5(15)
C4A C11A C1 118.4(2)
C4A C11A C11 124.6(2)
C1 C11A C11 117.0(2)
C13 C12 C5 148.4(2)
C13 C12 Co1 71.72(13)
C5 C12 Co1 132.85(15)
C13 C12 Co2 69.80(13)
C5 C12 Co2 128.23(14)
Co1 C12 Co2 77.02(8)
C12 C13 C14 146.9(2)
C12 C13 Co2 70.93(13)
C14 C13 Co2 129.81(16)
C12 C13 Co1 68.62(13)
C14 C13 Co1 135.05(16)
Co2 C13 Co1 76.47(8)
C19 C14 C15 118.7(2)
C19 C14 C13 121.44(19)
C15 C14 C13 119.9(2)
C16 C15 C14 120.7(2)
C16 C15 H15 121.5(18)
C14 C15 H15 117.7(18)
C17 C16 C15 120.2(2)
C17 C16 H16 119.1(17)
C15 C16 H16 120.7(17)
C18 C17 C16 119.4(2)
C18 C17 H17 117.6(18)
C16 C17 H17 122.8(19)
C17 C18 C19 120.5(2)
C17 C18 H18 119.5(17)
C19 C18 H18 120.0(17)
C18 C19 C14 120.5(2)
C18 C19 H19 120.4(16)
C14 C19 H19 119.0(16)
O2 C20 Co1 179.0(2)
O3 C21 Co1 178.2(2)
O4 C22 Co1 175.5(2)
O5 C23 Co2 176.0(2)
O6 C24 Co2 177.9(2)
O7 C25 Co2 174.0(3)
C50 Co3 C49 104.00(12)
C50 Co3 C51 99.96(11)
C49 Co3 C51 102.26(11)
C50 Co3 C42 106.56(10)
C49 Co3 C42 141.62(10)
C51 Co3 C42 94.79(10)
C50 Co3 C41 98.29(9)
C49 Co3 C41 113.61(10)
C51 Co3 C41 134.03(10)
C42 Co3 C41 39.40(9)
C50 Co3 Co4 149.03(8)
C49 Co3 Co4 90.01(8)
C51 Co3 Co4 103.89(8)
C42 Co3 Co4 52.31(6)
C41 Co3 Co4 50.78(6)
C52 Co4 C54 101.51(10)
C52 Co4 C53 97.49(10)
C54 Co4 C53 105.00(11)
C52 Co4 C41 104.69(9)
C54 Co4 C41 141.05(10)
C53 Co4 C41 99.62(9)
C52 Co4 C42 101.02(9)
C54 Co4 C42 107.22(10)
C53 Co4 C42 138.45(9)
C41 Co4 C42 39.67(9)
C52 Co4 Co3 152.31(7)
C54 Co4 Co3 92.95(7)
C53 Co4 Co3 101.42(7)
C41 Co4 Co3 52.37(6)
C42 Co4 Co3 51.77(6)
C27 C26 C31 118.9(2)
C27 C26 C40 118.8(2)
C31 C26 C40 122.16(19)
C28 C27 C26 121.1(2)
C28 C27 H27 119.3(17)
C26 C27 H27 119.3(17)
C29 C28 C27 120.1(2)
C29 C28 H28 122.8(17)
C27 C28 H28 117.0(17)
C28 C29 C30 119.4(2)
C28 C29 H29 120.3(19)
C30 C29 H29 120.2(19)
C29 C30 C31 121.6(2)
C29 C30 H30 122.1(16)
C31 C30 H30 116.4(16)
C30 C31 C26 118.6(2)
C30 C31 C32 116.6(2)
C26 C31 C32 124.7(2)
C33 C32 C31 128.3(2)
C33 C32 H32 117.0(16)
C31 C32 H32 114.4(16)
C32 C33 C34 128.7(2)
C32 C33 H33 119.4(17)
C34 C33 H33 111.6(17)
C39 C34 C35 118.2(2)
C39 C34 C33 125.5(2)
C35 C34 C33 116.2(2)
C36 C35 C34 121.1(2)
C36 C35 H35 121.9(17)
C34 C35 H35 116.9(17)
C35 C36 C37 120.4(2)
C35 C36 H36 116.6(17)
C37 C36 H36 123.0(17)
C36 C37 C38 119.9(2)
C36 C37 H37 118(2)
C38 C37 H37 122(2)
C37 C38 C39 120.9(2)
C37 C38 H38 120.8(17)
C39 C38 H38 118.2(17)
C38 C39 C34 119.4(2)
C38 C39 C40 119.05(19)
C34 C39 C40 121.46(19)
O8 C40 C41 107.53(17)
O8 C40 C39 106.45(17)
C41 C40 C39 110.39(17)
O8 C40 C26 109.83(17)
C41 C40 C26 109.97(17)
C39 C40 C26 112.50(17)
C40 O8 H1O8 106(2)
C42 C41 C40 148.0(2)
C42 C41 Co4 72.17(13)
C40 C41 Co4 131.96(15)
C42 C41 Co3 69.96(13)
C40 C41 Co3 129.40(15)
Co4 C41 Co3 76.86(8)
C41 C42 C43 146.4(2)
C41 C42 Co3 70.64(13)
C43 C42 Co3 129.99(15)
C41 C42 Co4 68.16(12)
C43 C42 Co4 136.15(15)
Co3 C42 Co4 75.92(8)
C44 C43 C48 118.4(2)
C44 C43 C42 121.8(2)
C48 C43 C42 119.77(19)
C45 C44 C43 120.6(2)
C45 C44 H44 118.5(15)
C43 C44 H44 120.9(15)
C46 C45 C44 120.6(2)
C46 C45 H45 121.0(17)
C44 C45 H45 118.4(17)
C45 C46 C47 119.3(2)
C45 C46 H46 117.2(18)
C47 C46 H46 123.5(18)
C48 C47 C46 120.4(2)
C48 C47 H47 119.0(18)
C46 C47 H47 120.6(18)
C47 C48 C43 120.7(2)
C47 C48 H48 119.5(17)
C43 C48 H48 119.8(17)
O9 C49 Co3 172.9(3)
O10 C50 Co3 177.5(2)
O11 C51 Co3 176.3(2)
O12 C52 Co4 178.6(2)
O13 C53 Co4 179.5(2)
O14 C54 Co4 175.1(2)

loop_
_geom_bond_atom_site_label_1
_geom_bond_atom_site_label_2
_geom_bond_distance
Co1 C21 1.803(2)
Co1 C22 1.817(2)
Co1 C20 1.834(2)
Co1 C12 1.944(2)
Co1 C13 1.982(2)
Co1 Co2 2.4490(4)
Co2 C24 1.799(3)
Co2 C25 1.812(3)
Co2 C23 1.825(2)
Co2 C13 1.975(2)
Co2 C12 1.989(2)
C1 C2 1.381(4)
C1 C11A 1.409(3)
C1 H1 0.92(2)
C2 C3 1.376(4)
C2 H2 0.94(3)
C3 C4 1.391(3)
C3 H3 0.96(3)
C4 C4A 1.397(3)
C4 H4 0.93(3)
C4A C11A 1.400(3)
C4A C5 1.538(3)
C5 O1 1.425(3)
C5 C12 1.522(3)
C5 C5A 1.534(3)
O1 H1O1 0.81(3)
C5A C6 1.397(3)
C5A C9A 1.409(3)
C6 C7 1.393(3)
C6 H6 0.96(3)
C7 C8 1.385(4)
C7 H7 0.95(3)
C8 C9 1.355(4)
C8 H8 0.94(3)
C9 C9A 1.416(3)
C9 H9 0.93(3)
C9A C10 1.463(3)
C10 C11 1.336(3)
C10 H10 0.98(3)
C11 C11A 1.464(3)
C11 H11 0.95(3)
C12 C13 1.332(3)
C13 C14 1.474(3)
C14 C19 1.394(3)
C14 C15 1.396(3)
C15 C16 1.388(3)
C15 H15 0.89(3)
C16 C17 1.388(4)
C16 H16 0.97(3)
C17 C18 1.388(4)
C17 H17 0.95(3)
C18 C19 1.388(3)
C18 H18 0.95(3)
C19 H19 0.94(3)
C20 O2 1.131(3)
C21 O3 1.131(3)
C22 O4 1.131(3)
C23 O5 1.131(3)
C24 O6 1.136(3)
C25 O7 1.136(3)
Co3 C50 1.797(2)
Co3 C49 1.814(3)
Co3 C51 1.823(2)
Co3 C42 1.980(2)
Co3 C41 1.988(2)
Co3 Co4 2.4444(4)
Co4 C52 1.797(2)
Co4 C54 1.819(2)
Co4 C53 1.837(2)
Co4 C41 1.945(2)
Co4 C42 1.994(2)
C26 C27 1.400(3)
C26 C31 1.404(3)
C26 C40 1.537(3)
C27 C28 1.389(3)
C27 H27 0.88(3)
C28 C29 1.380(4)
C28 H28 0.96(3)
C29 C30 1.385(4)
C29 H29 0.91(3)
C30 C31 1.404(3)
C30 H30 0.97(3)
C31 C32 1.462(3)
C32 C33 1.335(3)
C32 H32 0.91(3)
C33 C34 1.456(3)
C33 H33 0.92(3)
C34 C39 1.407(3)
C34 C35 1.427(3)
C35 C36 1.362(3)
C35 H35 0.91(3)
C36 C37 1.386(4)
C36 H36 0.89(3)
C37 C38 1.389(3)
C37 H37 0.86(3)
C38 C39 1.394(3)
C38 H38 0.93(3)
C39 C40 1.534(3)
C40 O8 1.425(2)
C40 C41 1.527(3)
O8 H1O8 0.77(3)
C41 C42 1.337(3)
C42 C43 1.467(3)
C43 C44 1.392(3)
C43 C48 1.399(3)
C44 C45 1.387(3)
C44 H44 0.94(2)
C45 C46 1.384(4)
C45 H45 0.95(3)
C46 C47 1.386(4)
C46 H46 1.00(3)
C47 C48 1.385(3)
C47 H47 0.95(3)
C48 H48 0.96(3)
C49 O9 1.134(3)
C50 O10 1.137(3)
C51 O11 1.132(3)
C52 O12 1.131(3)
C53 O13 1.133(3)
C54 O14 1.134(3)

loop_
_geom_torsion_atom_site_label_1
_geom_torsion_atom_site_label_2
_geom_torsion_atom_site_label_3
_geom_torsion_atom_site_label_4
_geom_torsion
C21 Co1 Co2 C24 -34.5(2)
C22 Co1 Co2 C24 -158.70(17)
C20 Co1 Co2 C24 96.24(17)
C12 Co1 Co2 C24 1.00(17)
C13 Co1 Co2 C24 -50.01(17)
C21 Co1 Co2 C25 -153.51(18)
C22 Co1 Co2 C25 82.32(12)
C20 Co1 Co2 C25 -22.73(12)
C12 Co1 Co2 C25 -117.98(11)
C13 Co1 Co2 C25 -168.99(12)
C21 Co1 Co2 C23 102.37(17)
C22 Co1 Co2 C23 -21.79(11)
C20 Co1 Co2 C23 -126.85(11)
C12 Co1 Co2 C23 137.91(11)
C13 Co1 Co2 C23 86.90(11)
C21 Co1 Co2 C13 15.48(18)
C22 Co1 Co2 C13 -108.69(11)
C20 Co1 Co2 C13 146.25(11)
C12 Co1 Co2 C13 51.01(11)
C21 Co1 Co2 C12 -35.53(17)
C22 Co1 Co2 C12 -159.70(11)
C20 Co1 Co2 C12 95.24(11)
C13 Co1 Co2 C12 -51.01(11)
C11A C1 C2 C3 0.1(4)
C1 C2 C3 C4 -2.8(4)
C2 C3 C4 C4A 1.6(4)
C3 C4 C4A C11A 2.5(3)
C3 C4 C4A C5 -173.7(2)
C4 C4A C5 O1 -2.8(3)
C11A C4A C5 O1 -178.83(19)
C4 C4A C5 C12 115.8(2)
C11A C4A C5 C12 -60.2(3)
C4 C4A C5 C5A -120.2(2)
C11A C4A C5 C5A 63.7(3)
O1 C5 C5A C6 1.1(3)
C12 C5 C5A C6 -116.0(2)
C4A C5 C5A C6 120.9(2)
O1 C5 C5A C9A 179.33(18)
C12 C5 C5A C9A 62.3(3)
C4A C5 C5A C9A -60.9(3)
C9A C5A C6 C7 -0.5(3)
C5 C5A C6 C7 177.9(2)
C5A C6 C7 C8 -1.7(4)
C6 C7 C8 C9 1.6(4)
C7 C8 C9 C9A 0.7(4)
C6 C5A C9A C9 2.6(3)
C5 C5A C9A C9 -175.68(19)
C6 C5A C9A C10 -175.7(2)
C5 C5A C9A C10 6.0(3)
C8 C9 C9A C5A -2.8(3)
C8 C9 C9A C10 175.7(2)
C5A C9A C10 C11 29.3(4)
C9 C9A C10 C11 -149.0(2)
C9A C10 C11 C11A 0.0(4)
C4 C4A C11A C1 -5.1(3)
C5 C4A C11A C1 171.0(2)
C4 C4A C11A C11 173.7(2)
C5 C4A C11A C11 -10.2(3)
C2 C1 C11A C4A 3.9(4)
C2 C1 C11A C11 -175.0(2)
C10 C11 C11A C4A -27.2(4)
C10 C11 C11A C1 151.6(2)
O1 C5 C12 C13 161.1(3)
C5A C5 C12 C13 -83.1(4)
C4A C5 C12 C13 41.4(4)
O1 C5 C12 Co1 -65.0(2)
C5A C5 C12 Co1 50.8(3)
C4A C5 C12 Co1 175.18(16)
O1 C5 C12 Co2 44.9(2)
C5A C5 C12 Co2 160.68(15)
C4A C5 C12 Co2 -74.9(2)
C21 Co1 C12 C13 90.93(14)
C22 Co1 C12 C13 -39.2(2)
C20 Co1 C12 C13 -168.91(14)
Co2 Co1 C12 C13 -72.72(12)
C21 Co1 C12 C5 -65.6(2)
C22 Co1 C12 C5 164.23(19)
C20 Co1 C12 C5 34.5(2)
C13 Co1 C12 C5 -156.6(3)
Co2 Co1 C12 C5 130.7(2)
C21 Co1 C12 Co2 163.65(8)
C22 Co1 C12 Co2 33.51(17)
C20 Co1 C12 Co2 -96.19(9)
C13 Co1 C12 Co2 72.72(12)
C24 Co2 C12 C13 -104.46(14)
C25 Co2 C12 C13 147.32(15)
C23 Co2 C12 C13 8.44(19)
Co1 Co2 C12 C13 75.03(12)
C24 Co2 C12 C5 45.5(2)
C25 Co2 C12 C5 -62.7(2)
C23 Co2 C12 C5 158.43(17)
C13 Co2 C12 C5 150.0(3)
Co1 Co2 C12 C5 -135.0(2)
C24 Co2 C12 Co1 -179.49(9)
C25 Co2 C12 Co1 72.28(11)
C23 Co2 C12 Co1 -66.59(14)
C13 Co2 C12 Co1 -75.03(12)
C5 C12 C13 C14 3.9(6)
Co1 C12 C13 C14 -142.3(4)
Co2 C12 C13 C14 135.2(4)
C5 C12 C13 Co2 -131.3(4)
Co1 C12 C13 Co2 82.50(6)
C5 C12 C13 Co1 146.2(4)
Co2 C12 C13 Co1 -82.50(6)
C24 Co2 C13 C12 84.59(15)
C25 Co2 C13 C12 -53.8(2)
C23 Co2 C13 C12 -173.98(14)
Co1 Co2 C13 C12 -71.73(12)
C24 Co2 C13 C14 -65.3(2)
C25 Co2 C13 C14 156.3(2)
C23 Co2 C13 C14 36.1(2)
C12 Co2 C13 C14 -149.9(3)
Co1 Co2 C13 C14 138.3(2)
C24 Co2 C13 Co1 156.32(9)
C25 Co2 C13 Co1 17.93(19)
C23 Co2 C13 Co1 -102.25(9)
C12 Co2 C13 Co1 71.73(12)
C21 Co1 C13 C12 -98.12(14)
C22 Co1 C13 C12 155.53(14)
C20 Co1 C13 C12 17.0(2)
Co2 Co1 C13 C12 74.53(12)
C21 Co1 C13 C14 53.6(2)
C22 Co1 C13 C14 -52.7(2)
C20 Co1 C13 C14 168.77(19)
C12 Co1 C13 C14 151.8(3)
Co2 Co1 C13 C14 -133.7(2)
C21 Co1 C13 Co2 -172.64(8)
C22 Co1 C13 Co2 81.01(10)
C20 Co1 C13 Co2 -57.52(16)
C12 Co1 C13 Co2 -74.53(12)
C12 C13 C14 C19 89.7(4)
Co2 C13 C14 C19 -150.40(18)
Co1 C13 C14 C19 -36.6(3)
C12 C13 C14 C15 -89.4(4)
Co2 C13 C14 C15 30.5(3)
Co1 C13 C14 C15 144.4(2)
C19 C14 C15 C16 -0.4(3)
C13 C14 C15 C16 178.7(2)
C14 C15 C16 C17 -0.6(4)
C15 C16 C17 C18 1.0(4)
C16 C17 C18 C19 -0.4(4)
C17 C18 C19 C14 -0.6(3)
C15 C14 C19 C18 1.0(3)
C13 C14 C19 C18 -178.0(2)
C50 Co3 Co4 C52 41.8(2)
C49 Co3 Co4 C52 159.87(18)
C51 Co3 Co4 C52 -97.49(18)
C42 Co3 Co4 C52 -12.21(18)
C41 Co3 Co4 C52 38.75(18)
C50 Co3 Co4 C54 163.71(18)
C49 Co3 Co4 C54 -78.24(11)
C51 Co3 Co4 C54 24.40(11)
C42 Co3 Co4 C54 109.68(11)
C41 Co3 Co4 C54 160.64(11)
C50 Co3 Co4 C53 -90.35(18)
C49 Co3 Co4 C53 27.71(11)
C51 Co3 Co4 C53 130.35(11)
C42 Co3 Co4 C53 -144.37(11)
C41 Co3 Co4 C53 -93.41(11)
C50 Co3 Co4 C41 3.06(18)
C49 Co3 Co4 C41 121.12(12)
C51 Co3 Co4 C41 -136.25(11)
C42 Co3 Co4 C41 -50.96(11)
C50 Co3 Co4 C42 54.02(18)
C49 Co3 Co4 C42 172.08(11)
C51 Co3 Co4 C42 -85.28(11)
C41 Co3 Co4 C42 50.96(11)
C31 C26 C27 C28 -2.6(3)
C40 C26 C27 C28 173.7(2)
C26 C27 C28 C29 -1.8(4)
C27 C28 C29 C30 3.1(4)
C28 C29 C30 C31 0.0(4)
C29 C30 C31 C26 -4.5(4)
C29 C30 C31 C32 174.7(2)
C27 C26 C31 C30 5.7(3)
C40 C26 C31 C30 -170.5(2)
C27 C26 C31 C32 -173.4(2)
C40 C26 C31 C32 10.4(3)
C30 C31 C32 C33 -152.9(2)
C26 C31 C32 C33 26.2(4)
C31 C32 C33 C34 -0.4(4)
C32 C33 C34 C39 -27.5(4)
C32 C33 C34 C35 151.0(2)
C39 C34 C35 C36 1.6(3)
C33 C34 C35 C36 -177.0(2)
C34 C35 C36 C37 0.4(4)
C35 C36 C37 C38 -1.7(4)
C36 C37 C38 C39 0.9(4)
C37 C38 C39 C34 1.1(3)
C37 C38 C39 C40 -175.7(2)
C35 C34 C39 C38 -2.3(3)
C33 C34 C39 C38 176.1(2)
C35 C34 C39 C40 174.40(19)
C33 C34 C39 C40 -7.2(3)
C38 C39 C40 O8 -2.6(3)
C34 C39 C40 O8 -179.32(18)
C38 C39 C40 C41 113.8(2)
C34 C39 C40 C41 -62.9(3)
C38 C39 C40 C26 -123.0(2)
C34 C39 C40 C26 60.3(3)
C27 C26 C40 O8 2.8(3)
C31 C26 C40 O8 179.00(19)
C27 C26 C40 C41 -115.3(2)
C31 C26 C40 C41 60.9(3)
C27 C26 C40 C39 121.2(2)
C31 C26 C40 C39 -62.6(3)
O8 C40 C41 C42 -163.7(3)
C39 C40 C41 C42 80.6(4)
C26 C40 C41 C42 -44.1(4)
O8 C40 C41 Co4 64.9(2)
C39 C40 C41 Co4 -50.8(3)
C26 C40 C41 Co4 -175.54(16)
O8 C40 C41 Co3 -45.2(2)
C39 C40 C41 Co3 -160.89(15)
C26 C40 C41 Co3 74.4(2)
C52 Co4 C41 C42 -89.62(14)
C54 Co4 C41 C42 41.1(2)
C53 Co4 C41 C42 169.94(13)
Co3 Co4 C41 C42 72.87(12)
C52 Co4 C41 C40 65.7(2)
C54 Co4 C41 C40 -163.58(18)
C53 Co4 C41 C40 -34.7(2)
C42 Co4 C41 C40 155.3(3)
Co3 Co4 C41 C40 -131.8(2)
C52 Co4 C41 Co3 -162.50(8)
C54 Co4 C41 Co3 -31.77(17)
C53 Co4 C41 Co3 97.06(9)
C42 Co4 C41 Co3 -72.87(12)
C50 Co3 C41 C42 106.05(14)
C49 Co3 C41 C42 -144.66(14)
C51 Co3 C41 C42 -6.53(19)
Co4 Co3 C41 C42 -75.55(12)
C50 Co3 C41 C40 -44.2(2)
C49 Co3 C41 C40 65.1(2)
C51 Co3 C41 C40 -156.81(18)
C42 Co3 C41 C40 -150.3(3)
Co4 Co3 C41 C40 134.2(2)
C50 Co3 C41 Co4 -178.41(9)
C49 Co3 C41 Co4 -69.11(11)
C51 Co3 C41 Co4 69.02(13)
C42 Co3 C41 Co4 75.55(12)
C40 C41 C42 C43 -0.9(6)
Co4 C41 C42 C43 143.3(4)
Co3 C41 C42 C43 -134.6(4)
C40 C41 C42 Co3 133.7(4)
Co4 C41 C42 Co3 -82.13(6)
C40 C41 C42 Co4 -144.1(4)
Co3 C41 C42 Co4 82.13(6)
C50 Co3 C42 C41 -82.82(14)
C49 Co3 C42 C41 58.6(2)
C51 Co3 C42 C41 175.30(14)
Co4 Co3 C42 C41 71.43(12)
C50 Co3 C42 C43 66.3(2)
C49 Co3 C42 C43 -152.3(2)
C51 Co3 C42 C43 -35.6(2)
C41 Co3 C42 C43 149.1(3)
Co4 Co3 C42 C43 -139.5(2)
C50 Co3 C42 Co4 -154.25(9)
C49 Co3 C42 Co4 -12.82(19)
C51 Co3 C42 Co4 103.86(9)
C41 Co3 C42 Co4 -71.43(12)
C52 Co4 C42 C41 99.78(14)
C54 Co4 C42 C41 -154.36(13)
C53 Co4 C42 C41 -15.1(2)
Co3 Co4 C42 C41 -74.47(12)
C52 Co4 C42 C43 -51.7(2)
C54 Co4 C42 C43 54.2(2)
C53 Co4 C42 C43 -166.5(2)
C41 Co4 C42 C43 -151.5(3)
Co3 Co4 C42 C43 134.0(2)
C52 Co4 C42 Co3 174.25(8)
C54 Co4 C42 Co3 -79.89(9)
C53 Co4 C42 Co3 59.41(15)
C41 Co4 C42 Co3 74.47(12)
C41 C42 C43 C44 -91.1(4)
Co3 C42 C43 C44 150.12(18)
Co4 C42 C43 C44 35.6(3)
C41 C42 C43 C48 87.9(4)
Co3 C42 C43 C48 -30.9(3)
Co4 C42 C43 C48 -145.42(19)
C48 C43 C44 C45 -1.7(3)
C42 C43 C44 C45 177.3(2)
C43 C44 C45 C46 1.2(3)
C44 C45 C46 C47 0.0(4)
C45 C46 C47 C48 -0.6(4)
C46 C47 C48 C43 0.1(4)
C44 C43 C48 C47 1.1(3)
C42 C43 C48 C47 -178.0(2)
